data_7158807
loop_
_publ_author_name
'Geng, Yang'
'Gao, Xianying'
'Liang, apeng'
'Li, Jingya'
'Zou, Dapeng'
'Wu, Yangjie'
'Wu, Yusheng'

_publ_section_title
;
 [4+2] Cycloaddition Reactions of \b-Naphtha-1-thioquinones Generated from
 2-Naphthols and DAST
;
_journal_name_full 'Organic &amp; Biomolecular Chemistry'
_journal_paper_doi 10.1039/D2OB01044E
_journal_year 2022
_chemical_formula_moiety 'C20 H12 O2 S2'
_chemical_formula_sum 'C20 H12 O2 S2'
_chemical_formula_weight 348.42
_space_group_crystal_system monoclinic
_space_group_IT_number 14
_space_group_name_Hall '-P 2yn'
_space_group_name_H-M_alt 'P 1 21/n 1'
_atom_sites_solution_hydrogens difmap
_atom_sites_solution_primary direct
_audit_creation_date 2017-09-26
_audit_creation_method
;
Olex2 1.2
(compiled 2017.08.10 svn.r3458 for OlexSys, GUI svn.r5381)
;
_audit_update_record
;
2021-10-02 deposited with the CCDC.	2022-07-27 downloaded from the CCDC.
;
_cell_angle_alpha 90
_cell_angle_beta 92.726(4)
_cell_angle_gamma 90
_cell_formula_units_Z 4
_cell_length_a 9.1135(4)
_cell_length_b 6.4959(3)
_cell_length_c 26.5272(12)
_cell_measurement_reflns_used 2028
_cell_measurement_temperature 293(2)
_cell_measurement_theta_max 70.2930
_cell_measurement_theta_min 5.0550
_cell_volume 1568.64(12)
_computing_cell_refinement
;
CrysAlisPro, Agilent Technologies,
Version 1.171.37.35 (release 13-08-2014 CrysAlis171 .NET)
(compiled Aug 13 2014,18:06:01)
;
_computing_data_collection
;
CrysAlisPro, Agilent Technologies,
Version 1.171.37.35 (release 13-08-2014 CrysAlis171 .NET)
(compiled Aug 13 2014,18:06:01)
;
_computing_data_reduction
;
CrysAlisPro, Agilent Technologies,
Version 1.171.37.35 (release 13-08-2014 CrysAlis171 .NET)
(compiled Aug 13 2014,18:06:01)
;
_computing_molecular_graphics 'Olex2 (Dolomanov et al., 2009)'
_computing_publication_material 'Olex2 (Dolomanov et al., 2009)'
_computing_structure_refinement 'ShelXL (Sheldrick, 2015)'
_computing_structure_solution 'ShelXS (Sheldrick, 2008)'
_diffrn_ambient_temperature 293(2)
_diffrn_detector 'CCD plate'
_diffrn_detector_area_resol_mean 16.2312
_diffrn_detector_type Eos
_diffrn_measured_fraction_theta_full 0.996
_diffrn_measured_fraction_theta_max 0.996
_diffrn_measurement_details
;
#__ type_ start__ end____ width___ exp.time_
  1 omega -104.00  -28.00   1.0000    1.0000
omega____ theta____ kappa____ phi______ frames
    -      -33.5000  -37.0000   30.0000 76

#__ type_ start__ end____ width___ exp.time_
  2 omega  -24.00   37.00   1.0000    1.0000
omega____ theta____ kappa____ phi______ frames
    -      -33.5000   37.0000 -150.0000 61

#__ type_ start__ end____ width___ exp.time_
  3 omega   18.00   64.00   1.0000    1.0000
omega____ theta____ kappa____ phi______ frames
    -       36.4734   57.0000  -30.0000 46

#__ type_ start__ end____ width___ exp.time_
  4 omega   18.00   59.00   1.0000    1.0000
omega____ theta____ kappa____ phi______ frames
    -       36.4734  -37.0000   60.0000 41

#__ type_ start__ end____ width___ exp.time_
  5 omega  -19.00   11.00   1.0000    1.0000
omega____ theta____ kappa____ phi______ frames
    -       36.4734  -37.0000   60.0000 30

#__ type_ start__ end____ width___ exp.time_
  6 omega   35.00   78.00   1.0000    1.0000
omega____ theta____ kappa____ phi______ frames
    -       36.4734 -116.0000  107.0000 43

#__ type_ start__ end____ width___ exp.time_
  7 omega   58.00  110.00   1.0000    1.0000
omega____ theta____ kappa____ phi______ frames
    -       36.4734  178.0000   90.0000 52

#__ type_ start__ end____ width___ exp.time_
  8 omega   71.00  100.00   1.0000    1.0000
omega____ theta____ kappa____ phi______ frames
    -       36.4734   77.0000  150.0000 29

#__ type_ start__ end____ width___ exp.time_
  9 omega   69.00   99.00   1.0000    1.0000
omega____ theta____ kappa____ phi______ frames
    -       36.4734   57.0000  -30.0000 30

#__ type_ start__ end____ width___ exp.time_
 10 omega   51.00   84.00   1.0000    2.0000
omega____ theta____ kappa____ phi______ frames
    -      108.0000  -45.0000  -30.0000 33

#__ type_ start__ end____ width___ exp.time_
 11 omega   44.00   91.00   1.0000    2.0000
omega____ theta____ kappa____ phi______ frames
    -      108.0000  -30.0000 -120.0000 47

#__ type_ start__ end____ width___ exp.time_
 12 omega  100.00  128.00   1.0000    2.0000
omega____ theta____ kappa____ phi______ frames
    -      108.0000  111.0000  -60.0000 28

#__ type_ start__ end____ width___ exp.time_
 13 omega   89.00  151.00   1.0000    2.0000
omega____ theta____ kappa____ phi______ frames
    -      108.0000   45.0000  -90.0000 62

#__ type_ start__ end____ width___ exp.time_
 14 omega   52.00  107.00   1.0000    2.0000
omega____ theta____ kappa____ phi______ frames
    -      108.0000  -94.0000  150.0000 55

#__ type_ start__ end____ width___ exp.time_
 15 omega   40.00  107.00   1.0000    2.0000
omega____ theta____ kappa____ phi______ frames
    -      108.0000  -94.0000 -120.0000 67

#__ type_ start__ end____ width___ exp.time_
 16 omega   39.00   84.00   1.0000    2.0000
omega____ theta____ kappa____ phi______ frames
    -      108.0000  -30.0000   60.0000 45

#__ type_ start__ end____ width___ exp.time_
 17 omega   60.00   86.00   1.0000    2.0000
omega____ theta____ kappa____ phi______ frames
    -      108.0000  -30.0000  150.0000 26

#__ type_ start__ end____ width___ exp.time_
 18 omega   44.00  109.00   1.0000    2.0000
omega____ theta____ kappa____ phi______ frames
    -      108.0000  -94.0000    0.0000 65

#__ type_ start__ end____ width___ exp.time_
 19 omega  132.00  169.00   1.0000    2.0000
omega____ theta____ kappa____ phi______ frames
    -      108.0000  111.0000  -60.0000 37

#__ type_ start__ end____ width___ exp.time_
 20 omega   53.00   90.00   1.0000    2.0000
omega____ theta____ kappa____ phi______ frames
    -      108.0000  -30.0000  120.0000 37

#__ type_ start__ end____ width___ exp.time_
 21 omega  131.00  163.00   1.0000    2.0000
omega____ theta____ kappa____ phi______ frames
    -      108.0000   77.0000   60.0000 32
;
_diffrn_measurement_device 'four-circle diffractometer'
_diffrn_measurement_device_type 'Xcalibur, Eos, Gemini'
_diffrn_measurement_method '\w scans'
_diffrn_orient_matrix_UB_11 0.0242708000
_diffrn_orient_matrix_UB_12 0.1135995000
_diffrn_orient_matrix_UB_13 0.0507154000
_diffrn_orient_matrix_UB_21 -0.0318265000
_diffrn_orient_matrix_UB_22 0.2066907000
_diffrn_orient_matrix_UB_23 -0.0267231000
_diffrn_orient_matrix_UB_31 -0.1644906000
_diffrn_orient_matrix_UB_32 -0.0233615000
_diffrn_orient_matrix_UB_33 0.0098093000
_diffrn_radiation_monochromator graphite
_diffrn_radiation_probe x-ray
_diffrn_radiation_type CuK\a
_diffrn_radiation_wavelength 1.54184
_diffrn_reflns_av_R_equivalents 0.0332
_diffrn_reflns_av_unetI/netI 0.0452
_diffrn_reflns_Laue_measured_fraction_full 0.996
_diffrn_reflns_Laue_measured_fraction_max 0.996
_diffrn_reflns_limit_h_max 6
_diffrn_reflns_limit_h_min -10
_diffrn_reflns_limit_k_max 7
_diffrn_reflns_limit_k_min -7
_diffrn_reflns_limit_l_max 31
_diffrn_reflns_limit_l_min -31
_diffrn_reflns_number 5782
_diffrn_reflns_point_group_measured_fraction_full 0.996
_diffrn_reflns_point_group_measured_fraction_max 0.996
_diffrn_reflns_theta_full 67.076
_diffrn_reflns_theta_max 67.076
_diffrn_reflns_theta_min 5.062
_diffrn_source 'Enhance (Cu) X-ray Source'
_exptl_absorpt_coefficient_mu 3.150
_exptl_absorpt_correction_T_max 1.00000
_exptl_absorpt_correction_T_min 0.85699
_exptl_absorpt_correction_type multi-scan
_exptl_absorpt_process_details
;
CrysAlisPro, Agilent Technologies,
Version 1.171.37.35 (release 13-08-2014 CrysAlis171 .NET)
(compiled Aug 13 2014,18:06:01)
Empirical absorption correction using spherical harmonics,
 implemented in SCALE3 ABSPACK scaling algorithm.
;
_exptl_crystal_colour yellow
_exptl_crystal_colour_primary yellow
_exptl_crystal_density_diffrn 1.475
_exptl_crystal_description block
_exptl_crystal_F_000 720
_exptl_crystal_size_max 0.18
_exptl_crystal_size_mid 0.16
_exptl_crystal_size_min 0.13
_refine_diff_density_max 0.398
_refine_diff_density_min -0.328
_refine_diff_density_rms 0.066
_refine_ls_extinction_method none
_refine_ls_goodness_of_fit_ref 1.097
_refine_ls_hydrogen_treatment refxyz
_refine_ls_matrix_type full
_refine_ls_number_parameters 266
_refine_ls_number_reflns 2786
_refine_ls_number_restraints 0
_refine_ls_restrained_S_all 1.097
_refine_ls_R_factor_all 0.0613
_refine_ls_R_factor_gt 0.0520
_refine_ls_shift/su_max 0.000
_refine_ls_shift/su_mean 0.000
_refine_ls_structure_factor_coef Fsqd
_refine_ls_weighting_details 'w=1/[\s^2^(Fo^2^)+(0.0611P)^2^+1.0766P] where P=(Fo^2^+2Fc^2^)/3'
_refine_ls_weighting_scheme calc
_refine_ls_wR_factor_gt 0.1350
_refine_ls_wR_factor_ref 0.1427
_reflns_Friedel_coverage 0.000
_reflns_number_gt 2327
_reflns_number_total 2786
_reflns_threshold_expression 'I > 2\s(I)'
_cod_data_source_file d2ob01044e2.cif
_cod_data_source_block 201709177
_cod_original_cell_volume 1568.65(13)
_cod_database_code 7158807
_shelx_shelxl_version_number 2014/7
_chemical_oxdiff_formula C38H41N2O2S2
_shelx_space_group_comment
;
The symmetry employed for this shelxl refinement is uniquely defined
by the following loop, which should always be used as a source of
symmetry information in preference to the above space-group names.
They are only intended as comments.
;
_shelx_estimated_absorpt_t_max 0.685
_shelx_estimated_absorpt_t_min 0.601
_reflns_odcompleteness_completeness 99.61
_reflns_odcompleteness_iscentric 1
_reflns_odcompleteness_theta 66.97
_olex2_refinement_description
;
1. Fixed Uiso
 At 1.2 times of:
  All C(H) groups
2. Uiso/Uaniso restraints and constraints
Uanis(S1) = Uanis(S1A)
Uanis(S2) = Uanis(S2A)
Uanis(O2) = Uanis(O2A)
Uanis(O1) = Uanis(O1A)
3. Others
 Sof(O1A)=Sof(O2A)=Sof(S1A)=Sof(S2A)=1-FVAR(1)
 Sof(O1)=Sof(O2)=Sof(S1)=Sof(S2)=FVAR(1)
;
_olex2_submission_special_instructions 'No special instructions were received'

loop_
_space_group_symop_operation_xyz
'x, y, z'
'-x+1/2, y+1/2, -z+1/2'
'-x, -y, -z'
'x-1/2, -y-1/2, z-1/2'

loop_
_atom_site_label
_atom_site_type_symbol
_atom_site_fract_x
_atom_site_fract_y
_atom_site_fract_z
_atom_site_U_iso_or_equiv
_atom_site_adp_type
_atom_site_occupancy
_atom_site_site_symmetry_order
_atom_site_calc_flag
_atom_site_refinement_flags_posn
_atom_site_refinement_flags_adp
_atom_site_refinement_flags_occupancy
_atom_site_disorder_assembly
_atom_site_disorder_group
C1 C 0.7044(3) 0.7704(5) 0.40509(11) 0.0347(7) Uani 1 1 d . . . . .
C2 C 0.5678(3) 0.7186(6) 0.43326(13) 0.0465(8) Uani 1 1 d . . . . .
C3 C 0.5766(4) 0.7537(6) 0.48699(15) 0.0531(10) Uani 1 1 d . . . . .
H3 H 0.499(5) 0.755(7) 0.5032(17) 0.064 Uiso 1 1 d R . . . .
C4 C 0.7058(4) 0.7700(6) 0.51269(13) 0.0490(9) Uani 1 1 d . . . . .
H4 H 0.712(4) 0.790(6) 0.5501(15) 0.059 Uiso 1 1 d R . . . .
C5 C 0.8440(4) 0.7599(5) 0.48871(12) 0.0375(7) Uani 1 1 d . . . . .
C6 C 0.8468(3) 0.7505(4) 0.43583(11) 0.0328(6) Uani 1 1 d . . . . .
C7 C 0.9785(3) 0.7376(5) 0.41258(13) 0.0396(7) Uani 1 1 d . . . . .
H7 H 0.984(4) 0.730(6) 0.3786(14) 0.047 Uiso 1 1 d R . . . .
C8 C 1.1101(4) 0.7334(6) 0.44141(15) 0.0482(9) Uani 1 1 d . . . . .
H8 H 1.188(5) 0.722(7) 0.4270(15) 0.058 Uiso 1 1 d R . . . .
C9 C 1.1084(4) 0.7415(5) 0.49307(15) 0.0483(9) Uani 1 1 d . . . . .
H9 H 1.186(5) 0.735(6) 0.5133(15) 0.058 Uiso 1 1 d R . . . .
C10 C 0.9791(4) 0.7550(5) 0.51659(13) 0.0453(8) Uani 1 1 d . . . . .
H10 H 0.974(4) 0.755(6) 0.5523(15) 0.054 Uiso 1 1 d R . . . .
C11 C 0.5429(3) 0.8602(5) 0.30435(11) 0.0358(7) Uani 1 1 d . . . . .
C12 C 0.6317(3) 0.6957(5) 0.31604(11) 0.0365(7) Uani 1 1 d . . . . .
C13 C 0.6544(4) 0.5378(5) 0.28000(13) 0.0431(8) Uani 1 1 d . . . . .
H13 H 0.714(4) 0.411(6) 0.2938(13) 0.052 Uiso 1 1 d R . . . .
C14 C 0.5834(4) 0.5462(6) 0.23376(13) 0.0463(8) Uani 1 1 d . . . . .
H14 H 0.604(4) 0.430(6) 0.2095(14) 0.056 Uiso 1 1 d R . . . .
C15 C 0.4882(3) 0.7124(6) 0.21999(11) 0.0391(7) Uani 1 1 d . . . . .
C16 C 0.4694(3) 0.8724(5) 0.25544(11) 0.0364(7) Uani 1 1 d . . . . .
C17 C 0.3755(4) 1.0377(6) 0.24086(12) 0.0455(8) Uani 1 1 d . . . . .
H17 H 0.368(4) 1.156(7) 0.2614(14) 0.055 Uiso 1 1 d R . . . .
C18 C 0.3022(4) 1.0412(7) 0.19461(13) 0.0513(9) Uani 1 1 d . . . . .
H18 H 0.242(4) 1.166(7) 0.1858(15) 0.062 Uiso 1 1 d R . . . .
C19 C 0.3196(4) 0.8785(7) 0.16030(13) 0.0506(9) Uani 1 1 d . . . . .
H19 H 0.261(4) 0.886(7) 0.1290(15) 0.061 Uiso 1 1 d R . . . .
C20 C 0.4112(4) 0.7216(6) 0.17256(12) 0.0458(8) Uani 1 1 d . . . . .
H20 H 0.424(4) 0.615(7) 0.1532(15) 0.055 Uiso 1 1 d R . . . .
O1 O 0.7143(2) 0.6563(4) 0.36031(8) 0.0379(5) Uani 0.9559(15) 1 d . . P A 1
O1A O 0.715(5) 0.832(8) 0.3600(17) 0.0379(5) Uani 0.0441(15) 1 d . . P A 2
O2 O 0.4602(3) 0.6479(6) 0.41017(11) 0.0676(9) Uani 0.9559(15) 1 d . . P A 1
O2A O 0.458(6) 0.829(13) 0.407(3) 0.0676(9) Uani 0.0441(15) 1 d . . P A 2
S1 S 0.69456(9) 1.05233(13) 0.39081(3) 0.0391(2) Uani 0.9559(15) 1 d . . P A 1
S1A S 0.6896(19) 0.447(3) 0.3916(6) 0.0391(2) Uani 0.0441(15) 1 d . . P A 2
S2 S 0.50310(9) 1.05501(14) 0.34819(3) 0.0444(3) Uani 0.9559(15) 1 d . . P A 1
S2A S 0.498(2) 0.448(3) 0.3501(7) 0.0444(3) Uani 0.0441(15) 1 d . . P A 2

loop_
_atom_site_aniso_label
_atom_site_aniso_U_11
_atom_site_aniso_U_22
_atom_site_aniso_U_33
_atom_site_aniso_U_23
_atom_site_aniso_U_13
_atom_site_aniso_U_12
C1 0.0287(14) 0.0391(17) 0.0359(15) 0.0013(13) 0.0000(11) 0.0021(12)
C2 0.0312(16) 0.056(2) 0.053(2) 0.0092(16) 0.0059(14) -0.0016(15)
C3 0.049(2) 0.058(2) 0.055(2) 0.0085(17) 0.0229(17) 0.0039(17)
C4 0.061(2) 0.051(2) 0.0359(17) 0.0056(15) 0.0076(15) 0.0045(17)
C5 0.0452(17) 0.0301(16) 0.0367(16) 0.0024(12) -0.0044(13) 0.0019(13)
C6 0.0328(15) 0.0303(16) 0.0351(15) 0.0027(12) -0.0012(12) 0.0004(11)
C7 0.0307(15) 0.0463(19) 0.0417(17) -0.0006(14) 0.0007(13) 0.0031(13)
C8 0.0341(17) 0.045(2) 0.066(2) -0.0034(17) -0.0027(15) 0.0039(15)
C9 0.0447(19) 0.0364(18) 0.061(2) -0.0042(15) -0.0208(17) 0.0038(14)
C10 0.061(2) 0.0295(17) 0.0437(19) 0.0012(13) -0.0165(16) 0.0021(14)
C11 0.0314(15) 0.0406(17) 0.0353(15) -0.0061(13) 0.0026(11) -0.0015(12)
C12 0.0276(14) 0.0449(18) 0.0369(15) -0.0029(13) 0.0006(11) 0.0009(13)
C13 0.0399(17) 0.0414(19) 0.0479(18) -0.0061(15) 0.0014(14) 0.0061(14)
C14 0.0485(19) 0.047(2) 0.0441(18) -0.0099(16) 0.0051(14) 0.0037(15)
C15 0.0333(15) 0.051(2) 0.0328(15) -0.0028(14) 0.0059(12) -0.0050(14)
C16 0.0287(14) 0.0443(19) 0.0365(15) -0.0004(13) 0.0056(12) -0.0006(12)
C17 0.0439(18) 0.053(2) 0.0399(17) -0.0020(15) 0.0014(14) 0.0094(16)
C18 0.0474(19) 0.066(3) 0.0399(18) 0.0045(17) 0.0004(14) 0.0105(18)
C19 0.0483(19) 0.067(3) 0.0365(17) 0.0008(16) -0.0014(14) -0.0015(17)
C20 0.0463(18) 0.058(2) 0.0335(17) -0.0072(15) 0.0033(14) -0.0025(17)
O1 0.0372(12) 0.0401(13) 0.0359(11) -0.0044(10) -0.0049(9) 0.0078(10)
O1A 0.0372(12) 0.0401(13) 0.0359(11) -0.0044(10) -0.0049(9) 0.0078(10)
O2 0.0374(14) 0.093(2) 0.0720(19) 0.0035(18) 0.0017(12) -0.0150(15)
O2A 0.0374(14) 0.093(2) 0.0720(19) 0.0035(18) 0.0017(12) -0.0150(15)
S1 0.0439(4) 0.0377(5) 0.0350(4) -0.0011(3) -0.0066(3) 0.0022(3)
S1A 0.0439(4) 0.0377(5) 0.0350(4) -0.0011(3) -0.0066(3) 0.0022(3)
S2 0.0451(5) 0.0491(5) 0.0379(4) -0.0095(4) -0.0082(3) 0.0185(4)
S2A 0.0451(5) 0.0491(5) 0.0379(4) -0.0095(4) -0.0082(3) 0.0185(4)

loop_
_atom_type_symbol
_atom_type_description
_atom_type_scat_dispersion_real
_atom_type_scat_dispersion_imag
_atom_type_scat_source
C C 0.0181 0.0091 'International Tables Vol C Tables 4.2.6.8 and 6.1.1.4'
H H 0.0000 0.0000 'International Tables Vol C Tables 4.2.6.8 and 6.1.1.4'
O O 0.0492 0.0322 'International Tables Vol C Tables 4.2.6.8 and 6.1.1.4'
S S 0.3331 0.5567 'International Tables Vol C Tables 4.2.6.8 and 6.1.1.4'

loop_
_geom_angle_atom_site_label_1
_geom_angle_atom_site_label_2
_geom_angle_atom_site_label_3
_geom_angle
_geom_angle_site_symmetry_1
_geom_angle_site_symmetry_3
_geom_angle_publ_flag
C2 C1 S1 106.5(2) . . ?
C2 C1 S1A 79.5(5) . . ?
C6 C1 C2 114.8(3) . . ?
C6 C1 S1 103.0(2) . . ?
C6 C1 S1A 93.0(5) . . ?
O1 C1 C2 112.7(3) . . ?
O1 C1 C6 108.9(2) . . ?
O1 C1 S1 110.4(2) . . ?
O1A C1 C2 130(2) . . ?
O1A C1 C6 116(2) . . ?
O1A C1 S1A 99(2) . . ?
C3 C2 C1 116.3(3) . . ?
O2 C2 C1 119.6(3) . . ?
O2 C2 C3 124.1(3) . . ?
O2A C2 C1 103(3) . . ?
O2A C2 C3 114(3) . . ?
C2 C3 H3 120(3) . . ?
C4 C3 C2 121.5(3) . . ?
C4 C3 H3 118(3) . . ?
C3 C4 H4 122(2) . . ?
C3 C4 C5 122.6(3) . . ?
C5 C4 H4 116(2) . . ?
C6 C5 C4 120.1(3) . . ?
C6 C5 C10 117.8(3) . . ?
C10 C5 C4 122.1(3) . . ?
C5 C6 C1 118.7(3) . . ?
C7 C6 C1 120.7(3) . . ?
C7 C6 C5 120.5(3) . . ?
C6 C7 H7 122(2) . . ?
C6 C7 C8 120.1(3) . . ?
C8 C7 H7 117(2) . . ?
C7 C8 H8 119(3) . . ?
C9 C8 C7 119.9(3) . . ?
C9 C8 H8 121(3) . . ?
C8 C9 H9 125(3) . . ?
C10 C9 C8 120.7(3) . . ?
C10 C9 H9 115(3) . . ?
C5 C10 H10 116(2) . . ?
C9 C10 C5 121.0(3) . . ?
C9 C10 H10 123(2) . . ?
C12 C11 C16 119.6(3) . . ?
C12 C11 S2 123.2(2) . . ?
C16 C11 S2 117.0(2) . . ?
C11 C12 C13 120.9(3) . . ?
C11 C12 O1 128.8(3) . . ?
C11 C12 O1A 89.4(17) . . ?
C11 C12 S2A 109.1(5) . . ?
C13 C12 O1A 142.8(17) . . ?
C13 C12 S2A 81.4(5) . . ?
O1 C12 C13 110.2(3) . . ?
O1A C12 S2A 110.5(19) . . ?
C12 C13 H13 115(2) . . ?
C14 C13 C12 119.9(3) . . ?
C14 C13 H13 124(2) . . ?
C13 C14 H14 117(2) . . ?
C13 C14 C15 121.4(3) . . ?
C15 C14 H14 122(2) . . ?
C16 C15 C14 118.6(3) . . ?
C20 C15 C14 122.2(3) . . ?
C20 C15 C16 119.3(3) . . ?
C15 C16 C11 119.6(3) . . ?
C17 C16 C11 122.6(3) . . ?
C17 C16 C15 117.8(3) . . ?
C16 C17 H17 121(2) . . ?
C18 C17 C16 121.4(3) . . ?
C18 C17 H17 117(2) . . ?
C17 C18 H18 118(2) . . ?
C17 C18 C19 120.1(4) . . ?
C19 C18 H18 122(2) . . ?
C18 C19 H19 116(3) . . ?
C20 C19 C18 120.0(3) . . ?
C20 C19 H19 124(3) . . ?
C15 C20 H20 115(3) . . ?
C19 C20 C15 121.5(3) . . ?
C19 C20 H20 124(3) . . ?
C12 O1 C1 124.3(2) . . ?
C1 O1A C12 117(4) . . ?
C1 S1 S2 98.77(10) . . ?
S2A S1A C1 97.7(9) . . ?
C11 S2 S1 99.33(10) . . ?
S1A S2A C12 75.5(8) . . ?

loop_
_geom_bond_atom_site_label_1
_geom_bond_atom_site_label_2
_geom_bond_distance
_geom_bond_site_symmetry_2
_geom_bond_publ_flag
C1 C2 1.520(4) . ?
C1 C6 1.505(4) . ?
C1 O1 1.407(4) . ?
C1 O1A 1.27(5) . ?
C1 S1 1.871(3) . ?
C1 S1A 2.137(19) . ?
C2 C3 1.442(5) . ?
C2 O2 1.221(4) . ?
C2 O2A 1.39(7) . ?
C3 H3 0.85(4) . ?
C3 C4 1.337(6) . ?
C4 H4 1.00(4) . ?
C4 C5 1.439(5) . ?
C5 C6 1.405(4) . ?
C5 C10 1.406(4) . ?
C6 C7 1.378(4) . ?
C7 H7 0.91(4) . ?
C7 C8 1.391(5) . ?
C8 H8 0.83(4) . ?
C8 C9 1.372(5) . ?
C9 H9 0.87(4) . ?
C9 C10 1.362(5) . ?
C10 H10 0.95(4) . ?
C11 C12 1.367(5) . ?
C11 C16 1.434(4) . ?
C11 S2 1.768(3) . ?
C12 C13 1.424(5) . ?
C12 O1 1.388(4) . ?
C12 O1A 1.62(5) . ?
C12 S2A 2.24(2) . ?
C13 H13 1.04(4) . ?
C13 C14 1.361(5) . ?
C14 H14 1.01(4) . ?
C14 C15 1.422(5) . ?
C15 C16 1.418(4) . ?
C15 C20 1.413(4) . ?
C16 C17 1.415(5) . ?
C17 H17 0.95(4) . ?
C17 C18 1.369(5) . ?
C18 H18 1.00(4) . ?
C18 C19 1.409(5) . ?
C19 H19 0.97(4) . ?
C19 C20 1.348(5) . ?
C20 H20 0.87(4) . ?
S1 S2 2.0337(11) . ?
S1A S2A 2.02(2) . ?

loop_
_geom_torsion_atom_site_label_1
_geom_torsion_atom_site_label_2
_geom_torsion_atom_site_label_3
_geom_torsion_atom_site_label_4
_geom_torsion
_geom_torsion_site_symmetry_1
_geom_torsion_site_symmetry_2
_geom_torsion_site_symmetry_3
_geom_torsion_site_symmetry_4
_geom_torsion_publ_flag
C1 C2 C3 C4 -19.4(6) . . . . ?
C1 C6 C7 C8 175.6(3) . . . . ?
C2 C1 C6 C5 -22.1(4) . . . . ?
C2 C1 C6 C7 162.3(3) . . . . ?
C2 C1 O1 C12 76.0(4) . . . . ?
C2 C1 O1A C12 -52(4) . . . . ?
C2 C1 S1 S2 -60.3(2) . . . . ?
C2 C3 C4 C5 1.8(6) . . . . ?
C3 C4 C5 C6 5.8(6) . . . . ?
C3 C4 C5 C10 -173.0(4) . . . . ?
C4 C5 C6 C1 5.4(4) . . . . ?
C4 C5 C6 C7 -179.0(3) . . . . ?
C4 C5 C10 C9 178.7(3) . . . . ?
C5 C6 C7 C8 0.1(5) . . . . ?
C6 C1 C2 C3 28.7(4) . . . . ?
C6 C1 C2 O2 -150.0(4) . . . . ?
C6 C1 C2 O2A 155(3) . . . . ?
C6 C1 O1 C12 -155.4(3) . . . . ?
C6 C1 O1A C12 129(2) . . . . ?
C6 C1 S1 S2 178.47(17) . . . . ?
C6 C5 C10 C9 -0.1(5) . . . . ?
C6 C7 C8 C9 0.2(5) . . . . ?
C7 C8 C9 C10 -0.4(5) . . . . ?
C8 C9 C10 C5 0.4(5) . . . . ?
C10 C5 C6 C1 -175.8(3) . . . . ?
C10 C5 C6 C7 -0.2(4) . . . . ?
C11 C12 C13 C14 -2.2(5) . . . . ?
C11 C12 O1 C1 9.5(5) . . . . ?
C11 C12 O1A C1 116(3) . . . . ?
C11 C16 C17 C18 -177.4(3) . . . . ?
C12 C11 C16 C15 0.8(5) . . . . ?
C12 C11 C16 C17 179.8(3) . . . . ?
C12 C11 S2 S1 31.4(3) . . . . ?
C12 C13 C14 C15 1.3(5) . . . . ?
C13 C12 O1 C1 -172.8(3) . . . . ?
C13 C12 O1A C1 -97(4) . . . . ?
C13 C14 C15 C16 0.6(5) . . . . ?
C13 C14 C15 C20 -178.7(3) . . . . ?
C14 C15 C16 C11 -1.7(4) . . . . ?
C14 C15 C16 C17 179.3(3) . . . . ?
C14 C15 C20 C19 179.0(3) . . . . ?
C15 C16 C17 C18 1.6(5) . . . . ?
C16 C11 C12 C13 1.1(5) . . . . ?
C16 C11 C12 O1 178.6(3) . . . . ?
C16 C11 C12 O1A 158.3(18) . . . . ?
C16 C11 C12 S2A -90.2(5) . . . . ?
C16 C11 S2 S1 -152.7(2) . . . . ?
C16 C15 C20 C19 -0.3(5) . . . . ?
C16 C17 C18 C19 -0.2(6) . . . . ?
C17 C18 C19 C20 -1.6(6) . . . . ?
C18 C19 C20 C15 1.8(6) . . . . ?
C20 C15 C16 C11 177.7(3) . . . . ?
C20 C15 C16 C17 -1.3(5) . . . . ?
O1 C1 C2 C3 154.1(3) . . . . ?
O1 C1 C2 O2 -24.5(5) . . . . ?
O1 C1 C6 C5 -149.5(3) . . . . ?
O1 C1 C6 C7 34.9(4) . . . . ?
O1 C1 S1 S2 62.34(19) . . . . ?
O1 C12 C13 C14 179.9(3) . . . . ?
O1A C1 C2 C3 -150(3) . . . . ?
O1A C1 C2 O2A -24(5) . . . . ?
O1A C1 C6 C5 156(3) . . . . ?
O1A C1 C6 C7 -19(3) . . . . ?
O1A C12 C13 C14 -142(3) . . . . ?
O2 C2 C3 C4 159.2(4) . . . . ?
O2A C2 C3 C4 -140(3) . . . . ?
S1 C1 C2 C3 -84.6(3) . . . . ?
S1 C1 C2 O2 96.7(4) . . . . ?
S1 C1 C6 C5 93.2(3) . . . . ?
S1 C1 C6 C7 -82.4(3) . . . . ?
S1 C1 O1 C12 -43.0(3) . . . . ?
S1A C1 C2 C3 117.1(5) . . . . ?
S1A C1 C2 O2A -117(3) . . . . ?
S1A C1 C6 C5 -101.9(5) . . . . ?
S1A C1 C6 C7 82.5(6) . . . . ?
S1A C1 O1A C12 32(3) . . . . ?
S2 C11 C12 C13 176.9(2) . . . . ?
S2 C11 C12 O1 -5.6(5) . . . . ?
S2 C11 C16 C15 -175.2(2) . . . . ?
S2 C11 C16 C17 3.7(4) . . . . ?
S2A C12 C13 C14 105.0(5) . . . . ?
S2A C12 O1A C1 6(4) . . . . ?
